data_4001162
loop_
_publ_author_name
'Wang, Chih-Min'
'Wu, Yi-Ying'
'Chang, Yu-Wei'
'Lii, Kwang-Hwa'

_publ_section_title
;
 Luminescent Lanthanide Oxalatophosphites with a 3D Framework Structure:
 [Ln(H2O)(C2O4)0.5(HPO3)]&#x00B7;H2O (Ln = Pr, Nd, and Sm&#x2212;Lu)
;
_journal_issue 9
_journal_name_full 'Chemistry of Materials'
_journal_page_first 2857
_journal_paper_doi 10.1021/cm703703n
_journal_volume 20
_journal_year 2008
_chemical_formula_moiety '[Er(H2O)(C2O4)0.5(HPO3)]&#x00A1;EH2O'
_chemical_formula_sum 'C H5 Er O7 P'
_chemical_formula_weight 327.28
_chemical_name_systematic
; 
 ? 
;
_space_group_IT_number 2
_symmetry_cell_setting triclinic
_symmetry_space_group_name_Hall '-P 1'
_symmetry_space_group_name_H-M 'P -1'
_atom_sites_solution_hydrogens geom
_atom_sites_solution_primary direct
_atom_sites_solution_secondary difmap
_audit_creation_method SHELXL-97
_cell_angle_alpha 111.654(4)
_cell_angle_beta 95.757(4)
_cell_angle_gamma 91.096(4)
_cell_formula_units_Z 2
_cell_length_a 6.4400(3)
_cell_length_b 6.8326(4)
_cell_length_c 7.6747(5)
_cell_measurement_reflns_used 5978
_cell_measurement_temperature 293(2)
_cell_measurement_theta_max 27.5
_cell_measurement_theta_min 2.5
_cell_volume 311.71(3)
_computing_cell_refinement 'Bruker X8 Apex&#x00A2;&#x00BA;'
_computing_data_collection 'Bruker X8 Apex&#x00A2;&#x00BA;'
_computing_data_reduction 'Bruker X8 Apex&#x00A2;&#x00BA;'
_computing_molecular_graphics Diamond
_computing_structure_refinement 'SHELXL-97 (Sheldrick, 1997)'
_computing_structure_solution 'SHELXS-97 (Sheldrick, 1990)'
_diffrn_ambient_temperature 293(2)
_diffrn_measured_fraction_theta_full 1.000
_diffrn_measured_fraction_theta_max 1.000
_diffrn_measurement_device_type CCD
_diffrn_measurement_method 'omega scan'
_diffrn_radiation_monochromator graphite
_diffrn_radiation_source 'fine-focus sealed tube'
_diffrn_radiation_type MoK\a
_diffrn_radiation_wavelength 0.71073
_diffrn_reflns_av_R_equivalents 0.0722
_diffrn_reflns_av_sigmaI/netI 0.0707
_diffrn_reflns_limit_h_max 8
_diffrn_reflns_limit_h_min -8
_diffrn_reflns_limit_k_max 8
_diffrn_reflns_limit_k_min -8
_diffrn_reflns_limit_l_max 9
_diffrn_reflns_limit_l_min -9
_diffrn_reflns_number 5978
_diffrn_reflns_theta_full 27.46
_diffrn_reflns_theta_max 27.46
_diffrn_reflns_theta_min 2.87
_exptl_absorpt_coefficient_mu 13.700
_exptl_absorpt_correction_T_max 0.959
_exptl_absorpt_correction_T_min 0.752
_exptl_absorpt_correction_type empirical
_exptl_absorpt_process_details 'SADABS program'
_exptl_crystal_colour pink
_exptl_crystal_density_diffrn 3.487
_exptl_crystal_density_meas ?
_exptl_crystal_density_method 'not measured'
_exptl_crystal_description block
_exptl_crystal_F_000 300
_exptl_crystal_size_max 0.1
_exptl_crystal_size_mid 0.06
_exptl_crystal_size_min 0.05
_refine_diff_density_max 1.440
_refine_diff_density_min -2.253
_refine_diff_density_rms 0.333
_refine_ls_extinction_method none
_refine_ls_goodness_of_fit_ref 1.047
_refine_ls_hydrogen_treatment constr
_refine_ls_matrix_type full
_refine_ls_number_parameters 91
_refine_ls_number_reflns 1429
_refine_ls_number_restraints 0
_refine_ls_restrained_S_all 1.047
_refine_ls_R_factor_all 0.0427
_refine_ls_R_factor_gt 0.0330
_refine_ls_shift/su_max 0.000
_refine_ls_shift/su_mean 0.000
_refine_ls_structure_factor_coef Fsqd
_refine_ls_weighting_details 'calc w=1/[\s^2^(Fo^2^)+(0.0153P)^2^+0.0000P] where P=(Fo^2^+2Fc^2^)/3'
_refine_ls_weighting_scheme calc
_refine_ls_wR_factor_gt 0.0591
_refine_ls_wR_factor_ref 0.0606
_reflns_number_gt 1204
_reflns_number_total 1429
_reflns_threshold_expression >2sigma(I)
_cod_data_source_file cm703703n-file003.cif
_cod_data_source_block ErOxPO3
_cod_depositor_comments
;
The following automatic conversions were performed:

'_symmetry_cell_setting' value 'Triclinic' changed to 'triclinic'
according to /home/saulius/struct/CIF-dictionaries/cif_core.dic
dictionary named 'cif_core.dic' version 2.4.1 from 2010-06-29.

Automatic conversion script
Id: cif_fix_values 1715 2011-07-08 13:25:40Z adriana 

The following automatic conversions were performed:

'_exptl_crystal_density_meas' value 'not measured' was changed to '?'
- the value is perceived as not measured.

Automatic conversion script
Id: cif_fix_values 3008 2015-01-20 13:52:24Z robertas 
;
_cod_original_sg_symbol_H-M P-1
_cod_database_code 4001162

loop_
_symmetry_equiv_pos_as_xyz
'x, y, z'
'-x, -y, -z'

loop_
_atom_site_label
_atom_site_type_symbol
_atom_site_fract_x
_atom_site_fract_y
_atom_site_fract_z
_atom_site_U_iso_or_equiv
_atom_site_adp_type
_atom_site_occupancy
_atom_site_symmetry_multiplicity
_atom_site_calc_flag
Er1 Er 1.12335(5) 0.21922(6) 0.93160(5) 0.00940(11) Uani 1 1 d
P1 P 0.6698(3) 0.2524(3) 1.0208(3) 0.0109(4) Uani 1 1 d
H1 H 0.6378 0.2796 1.2022 0.013 Uiso 1 1 d
O1 O 0.8021(7) 0.0583(8) 0.9643(7) 0.0115(11) Uani 1 1 d
O2 O 0.4663(7) 0.2208(8) 0.8945(7) 0.0149(12) Uani 1 1 d
O3 O 0.8185(7) 0.4301(8) 1.0235(7) 0.0133(11) Uani 1 1 d
O4 O 0.9491(8) 0.2475(8) 0.6535(7) 0.0204(13) Uani 1 1 d
O5 O 1.1464(8) -0.0845(9) 0.6537(8) 0.0199(13) Uani 1 1 d
OW1 O 1.2036(9) 0.3733(9) 1.2525(7) 0.0245(14) Uani 1 1 d
H2 H 1.2730 0.3290 1.3363 0.050 Uiso 1 1 d
H3 H 1.1733 0.5126 1.3428 0.050 Uiso 1 1 d
OW2 O 1.4209(10) 0.2103(11) 1.4903(9) 0.0440(19) Uani 1 1 d
H4 H 1.5037 0.2767 1.6224 0.050 Uiso 1 1 d
H5 H 1.4887 0.0841 1.3984 0.050 Uiso 1 1 d
C1 C 1.0562(11) -0.0972(12) 0.5007(11) 0.0138(17) Uani 1 1 d

loop_
_atom_site_aniso_label
_atom_site_aniso_U_11
_atom_site_aniso_U_22
_atom_site_aniso_U_33
_atom_site_aniso_U_23
_atom_site_aniso_U_13
_atom_site_aniso_U_12
Er1 0.00683(14) 0.00864(19) 0.0125(2) 0.00376(15) 0.00085(12) 0.00088(11)
P1 0.0073(8) 0.0110(11) 0.0164(11) 0.0070(9) 0.0022(7) 0.0012(7)
O1 0.007(2) 0.010(3) 0.017(3) 0.005(2) 0.003(2) 0.002(2)
O2 0.007(2) 0.019(3) 0.018(3) 0.006(3) -0.001(2) -0.005(2)
O3 0.010(2) 0.012(3) 0.017(3) 0.005(2) 0.000(2) -0.001(2)
O4 0.029(3) 0.016(3) 0.010(3) -0.002(3) -0.003(2) 0.006(2)
O5 0.027(3) 0.022(3) 0.012(3) 0.008(3) 0.000(2) 0.009(2)
OW1 0.039(3) 0.018(3) 0.012(3) 0.001(3) 0.001(3) 0.013(3)
OW2 0.040(4) 0.068(5) 0.031(4) 0.025(4) 0.006(3) 0.019(4)
C1 0.018(4) 0.010(4) 0.016(5) 0.009(4) 0.001(3) 0.003(3)

loop_
_atom_type_symbol
_atom_type_description
_atom_type_scat_dispersion_real
_atom_type_scat_dispersion_imag
_atom_type_scat_source
C C 0.0033 0.0016 'International Tables Vol C Tables 4.2.6.8 and 6.1.1.4'
H H 0.0000 0.0000 'International Tables Vol C Tables 4.2.6.8 and 6.1.1.4'
O O 0.0106 0.0060 'International Tables Vol C Tables 4.2.6.8 and 6.1.1.4'
P P 0.1023 0.0942 'International Tables Vol C Tables 4.2.6.8 and 6.1.1.4'
Er Er -0.2586 4.9576 'International Tables Vol C Tables 4.2.6.8 and 6.1.1.4'

loop_
_geom_angle_atom_site_label_1
_geom_angle_atom_site_label_2
_geom_angle_atom_site_label_3
_geom_angle
_geom_angle_site_symmetry_1
_geom_angle_site_symmetry_3
O2 Er1 OW1 90.25(19) 1_655 .
O2 Er1 O3 80.73(17) 1_655 2_767
OW1 Er1 O3 77.87(19) . 2_767
O2 Er1 O1 84.30(17) 1_655 2_757
OW1 Er1 O1 74.06(18) . 2_757
O3 Er1 O1 147.99(17) 2_767 2_757
O2 Er1 O4 105.18(18) 1_655 .
OW1 Er1 O4 146.79(19) . .
O3 Er1 O4 75.93(18) 2_767 .
O1 Er1 O4 135.62(18) 2_757 .
O2 Er1 O5 76.38(18) 1_655 .
OW1 Er1 O5 146.47(19) . .
O3 Er1 O5 128.38(18) 2_767 .
O1 Er1 O5 74.11(17) 2_757 .
O4 Er1 O5 66.70(17) . .
O2 Er1 O1 153.20(18) 1_655 .
OW1 Er1 O1 91.63(19) . .
O3 Er1 O1 125.75(16) 2_767 .
O1 Er1 O1 70.59(17) 2_757 .
O4 Er1 O1 87.40(18) . .
O5 Er1 O1 87.59(17) . .
O2 Er1 O3 146.77(18) 1_655 .
OW1 Er1 O3 78.45(18) . .
O3 Er1 O3 66.43(18) 2_767 .
O1 Er1 O3 121.21(16) 2_757 .
O4 Er1 O3 72.58(17) . .
O5 Er1 O3 128.11(17) . .
O1 Er1 O3 59.32(16) . .
O2 Er1 P1 174.24(14) 1_655 .
OW1 Er1 P1 84.39(14) . .
O3 Er1 P1 96.04(12) 2_767 .
O1 Er1 P1 96.22(11) 2_757 .
O4 Er1 P1 78.47(13) . .
O5 Er1 P1 109.30(13) . .
O1 Er1 P1 29.71(12) . .
O3 Er1 P1 29.61(12) . .
O2 Er1 Er1 119.48(13) 1_655 2_757
OW1 Er1 Er1 81.44(15) . 2_757
O3 Er1 Er1 151.12(12) 2_767 2_757
O1 Er1 Er1 35.71(10) 2_757 2_757
O4 Er1 Er1 113.91(13) . 2_757
O5 Er1 Er1 78.93(13) . 2_757
O1 Er1 Er1 34.88(11) . 2_757
O3 Er1 Er1 89.91(11) . 2_757
P1 Er1 Er1 61.85(4) . 2_757
O2 P1 O3 114.9(3) . .
O2 P1 O1 113.4(3) . .
O3 P1 O1 103.7(3) . .
O2 P1 Er1 131.3(2) . .
O3 P1 Er1 52.96(19) . .
O1 P1 Er1 50.76(18) . .
O2 P1 H1 111.9 . .
O3 P1 H1 109.5 . .
O1 P1 H1 102.3 . .
Er1 P1 H1 116.4 . .
P1 O1 Er1 137.3(3) . 2_757
P1 O1 Er1 99.5(2) . .
Er1 O1 Er1 109.41(17) 2_757 .
P1 O2 Er1 136.1(3) . 1_455
P1 O3 Er1 149.0(3) . 2_767
P1 O3 Er1 97.4(2) . .
Er1 O3 Er1 113.57(18) 2_767 .
C1 O4 Er1 119.9(5) 2_756 .
C1 O5 Er1 120.8(5) . .
Er1 OW1 H2 132.1 . .
Er1 OW1 H3 131.0 . .
H2 OW1 H3 96.9 . .
H4 OW2 H5 114.2 . .
O5 C1 O4 127.5(7) . 2_756
O5 C1 C1 115.9(9) . 2_756
O4 C1 C1 116.6(9) 2_756 2_756

loop_
_geom_bond_atom_site_label_1
_geom_bond_atom_site_label_2
_geom_bond_distance
_geom_bond_site_symmetry_2
Er1 O2 2.255(4) 1_655
Er1 OW1 2.292(5) .
Er1 O3 2.309(5) 2_767
Er1 O1 2.354(5) 2_757
Er1 O4 2.384(5) .
Er1 O5 2.385(5) .
Er1 O1 2.403(4) .
Er1 O3 2.463(5) .
Er1 P1 3.0596(17) .
Er1 Er1 3.8825(7) 2_757
P1 O2 1.511(5) .
P1 O3 1.525(5) .
P1 O1 1.538(5) .
P1 H1 1.3723 .
O1 Er1 2.354(5) 2_757
O2 Er1 2.255(4) 1_455
O3 Er1 2.309(5) 2_767
O4 C1 1.245(9) 2_756
O5 C1 1.229(9) .
OW1 H2 0.8924 .
OW1 H3 0.9856 .
OW2 H4 1.0299 .
OW2 H5 1.0290 .
C1 O4 1.245(9) 2_756
C1 C1 1.528(14) 2_756
